data_2010976
loop_
_publ_author_name
'Linden, Anthony'
'\,Calis, Ihsan'
'Neuburger, Markus'
'Sticher, Otto'

_publ_section_title
;
 Asperuloside monohydrate
;
_journal_issue 5
_journal_name_full 'Acta Crystallographica Section C'
_journal_page_first 616
_journal_page_last 618
_journal_paper_doi 10.1107/S0108270100003292
_journal_volume 56
_journal_year 2000
_chemical_formula_moiety 'C18 H22 O11 , H2 O'
_chemical_formula_sum 'C18 H24 O12'
_chemical_formula_weight 432.38
_chemical_melting_point 404.5(5)
_chemical_name_common 'asperuloside monohydrate'
_chemical_name_systematic
;
[2aS-(2a\a,4a\a,5\a,7b\a)]-5-(\b-D-glucopyranosyloxy)-1-oxo-2a,4a,5,7b-
tetrahydro-1H-2,6-dioxacyclopenta[cd]inden-4-ylmethyl acetate
monohydrate
;
_space_group_IT_number 5
_symmetry_cell_setting monoclinic
_symmetry_space_group_name_Hall 'C 2y'
_symmetry_space_group_name_H-M 'C 1 2 1'
_cell_angle_alpha 90.0
_cell_angle_beta 95.3753(13)
_cell_angle_gamma 90.0
_cell_formula_units_Z 4
_cell_length_a 15.1250(4)
_cell_length_b 5.67020(10)
_cell_length_c 22.8781(5)
_cell_measurement_reflns_used 13638
_cell_measurement_temperature 291(2)
_cell_measurement_theta_max 30.0
_cell_measurement_theta_min 1.0
_cell_volume 1953.44(8)
_computing_cell_refinement 'DENZO-SMN (Otwinowski & Minor, 1997)'
_computing_data_collection 'KappaCCD Server Software (Nonius, 1999)'
_computing_data_reduction DENZO-SMN
_computing_molecular_graphics 'ORTEPIII (Burnett & Johnson, 1996)'
_computing_publication_material SHELXL97
_computing_structure_refinement 'SHELXL97 (Sheldrick, 1997)'
_computing_structure_solution 'SIR92 (Altomare et al., 1994)'
_diffrn_ambient_temperature 291(2)
_diffrn_measured_fraction_theta_full .992
_diffrn_measured_fraction_theta_max .992
_diffrn_measurement_device_type 'Nonius KappaCCD area detector'
_diffrn_measurement_method '\f scans and \w scans with \q offsets'
_diffrn_radiation_monochromator graphite
_diffrn_radiation_source 'fine-focus sealed tube'
_diffrn_radiation_type 'Mo K\a'
_diffrn_radiation_wavelength .71073
_diffrn_reflns_av_R_equivalents .032
_diffrn_reflns_av_sigmaI/netI .046
_diffrn_reflns_limit_h_max 21
_diffrn_reflns_limit_h_min -21
_diffrn_reflns_limit_k_max 7
_diffrn_reflns_limit_k_min -7
_diffrn_reflns_limit_l_max 31
_diffrn_reflns_limit_l_min -31
_diffrn_reflns_number 10609
_diffrn_reflns_theta_full 30.01
_diffrn_reflns_theta_max 30.01
_diffrn_reflns_theta_min 2.71
_diffrn_standards_number 0
_exptl_absorpt_coefficient_mu .125
_exptl_absorpt_correction_type none
_exptl_crystal_colour colourless
_exptl_crystal_density_diffrn 1.470
_exptl_crystal_density_method 'not measured'
_exptl_crystal_description needle
_exptl_crystal_F_000 912
_exptl_crystal_size_max .35
_exptl_crystal_size_mid .10
_exptl_crystal_size_min .10
_refine_diff_density_max .23
_refine_diff_density_min -.19
_refine_ls_extinction_coef .0043(9)
_refine_ls_extinction_method 'SHELXL97 (Sheldrick, 1997)'
_refine_ls_goodness_of_fit_ref 1.028
_refine_ls_hydrogen_treatment mixed
_refine_ls_matrix_type full
_refine_ls_number_parameters 284
_refine_ls_number_reflns 3091
_refine_ls_number_restraints 2
_refine_ls_restrained_S_all 1.030
_refine_ls_R_factor_all .061
_refine_ls_R_factor_gt .041
_refine_ls_shift/su_max <0.001
_refine_ls_shift/su_mean .000
_refine_ls_structure_factor_coef Fsqd
_refine_ls_weighting_details 'w = 1/[\s^2^(Fo^2^)+(0.0544P)^2^+0.1452P] where P=(Fo^2^+2Fc^2^)/3'
_refine_ls_weighting_scheme calc
_refine_ls_wR_factor_ref .101
_reflns_number_gt 2393
_reflns_number_total 3091
_reflns_threshold_expression I>2\s(I)
_cod_data_source_file sk1376.cif
_cod_data_source_block I
_cod_depositor_comments
;
The following automatic conversions were performed:

'_chemical_melting_point' value '404-405' was changed to '404.5(5)' -
the average value was taken and precision was estimated.

Automatic conversion script
Id: cif_fix_values 1646 2011-03-28 12:23:43Z adriana 

The following automatic conversions were performed:

'_chemical_melting_point' value '404-405' was changed to '404.5(5)' -
the average value was taken and precision was estimated.

Automatic conversion script
Id: cif_fix_values 1715 2011-07-08 13:25:40Z adriana 
;
_cod_original_sg_symbol_H-M 'C 2'
_cod_database_code 2010976
_cod_database_fobs_code 2010976

loop_
_symmetry_equiv_pos_as_xyz
'x, y, z'
'-x, y, -z'
'x+1/2, y+1/2, z'
'-x+1/2, y+1/2, -z'

loop_
_atom_site_label
_atom_site_fract_x
_atom_site_fract_y
_atom_site_fract_z
_atom_site_U_iso_or_equiv
_atom_site_adp_type
_atom_site_calc_flag
_atom_site_refinement_flags
_atom_site_occupancy
_atom_site_disorder_assembly
_atom_site_disorder_group
_atom_site_type_symbol
O1 .30076(9) .5295(3) .24606(5) .0323(3) Uani d . 1 . . O
O2 .15172(9) .7190(4) .17372(6) .0508(5) Uani d . 1 . . O
H2 .1482 .7014 .2090 .076 Uiso calc R 1 . . H
O3 .21203(12) 1.0011(4) .08566(6) .0491(4) Uani d . 1 . . O
H3 .2053 1.0229 .0501 .074 Uiso calc R 1 . . H
O4 .33499(10) .7546(3) .01761(5) .0367(4) Uani d . 1 . . O
H4 .3795 .8208 .0079 .055 Uiso calc R 1 . . H
O5 .37796(9) .5021(3) .16558(5) .0306(3) Uani d . 1 . . O
O6 .50084(10) .2340(3) .09934(7) .0423(4) Uani d . 1 . . O
H6 .5439 .2310 .1239 .063 Uiso calc R 1 . . H
O7 .28346(11) .1391(3) .27305(6) .0398(4) Uani d . 1 . . O
O8 .11286(12) .1004(4) .41739(9) .0654(6) Uani d . 1 . . O
O9 .22201(11) .3378(4) .45513(6) .0474(5) Uani d . 1 . . O
O10 .48771(10) -.0206(3) .32904(6) .0423(4) Uani d . 1 . . O
O11 .58684(11) .1763(4) .28166(7) .0482(5) Uani d . 1 . . O
C1 .29141(13) .5098(4) .18409(7) .0288(4) Uani d . 1 . . C
H11 .2576 .3684 .1715 .035 Uiso calc R 1 . . H
C2 .24261(13) .7318(4) .16270(8) .0305(4) Uani d . 1 . . C
H21 .2699 .8676 .1839 .037 Uiso calc R 1 . . H
C3 .24539(13) .7711(4) .09720(8) .0304(4) Uani d . 1 . . C
H31 .2064 .6565 .0756 .036 Uiso calc R 1 . . H
C4 .33944(13) .7414(4) .08016(7) .0273(4) Uani d . 1 . . C
H41 .3766 .8703 .0972 .033 Uiso calc R 1 . . H
C5 .37798(12) .5066(4) .10268(7) .0282(4) Uani d . 1 . . C
H51 .3413 .3771 .0855 .034 Uiso calc R 1 . . H
C6 .47314(15) .4717(5) .08935(9) .0372(5) Uani d . 1 . . C
H61 .4787 .5130 .0487 .045 Uiso calc R 1 . . H
H62 .5115 .5758 .1140 .045 Uiso calc R 1 . . H
C7 .34217(15) .3389(4) .27695(8) .0327(5) Uani d . 1 . . C
H71 .3971 .2984 .2596 .039 Uiso calc R 1 . . H
C8 .22398(15) .1247(4) .31357(8) .0361(5) Uani d . 1 . . C
H81 .1855 -.0036 .3117 .043 Uiso calc R 1 . . H
C9 .21706(14) .2819(4) .35579(9) .0339(5) Uani d . 1 . . C
C10 .27994(14) .4829(4) .36799(8) .0330(5) Uani d . 1 . . C
H101 .2541 .6372 .3573 .040 Uiso calc R 1 . . H
C11 .30115(15) .4477(5) .43447(9) .0404(5) Uani d . 1 . . C
H111 .3160 .5969 .4547 .048 Uiso calc R 1 . . H
C12 .37901(14) .2842(5) .43680(9) .0409(6) Uani d . 1 . . C
H121 .4004 .2018 .4703 .049 Uiso calc R 1 . . H
C13 .41442(13) .2692(4) .38566(8) .0337(5) Uani d . 1 . . C
C14 .36507(14) .4300(4) .33979(8) .0324(5) Uani d . 1 . . C
H141 .3987 .5770 .3378 .039 Uiso calc R 1 . . H
C15 .17543(15) .2248(5) .40961(10) .0434(6) Uani d . 1 . . C
C16 .49909(15) .1452(6) .37789(9) .0445(6) Uani d . 1 . . C
H161 .5443 .2598 .3705 .053 Uiso calc R 1 . . H
H162 .5189 .0608 .4136 .053 Uiso calc R 1 . . H
C17 .53687(14) .0125(5) .28439(9) .0365(5) Uani d . 1 . . C
C18 .5203(2) -.1728(6) .23879(13) .0625(8) Uani d . 1 . . C
H181 .5661 -.1674 .2125 .094 Uiso calc R 1 . . H
H182 .4637 -.1459 .2172 .094 Uiso calc R 1 . . H
H183 .5204 -.3249 .2572 .094 Uiso calc R 1 . . H
O12 .5 -.0327(4) .0 .0428(6) Uani d S 1 . . O
H12 .5050(19) .050(7) .0312(11) .064 Uiso d . 1 . . H
O13 .5 .7857(8) .5 .0954(12) Uani d SD 1 . . O
H13 .537(3) .713(10) .4775(18) .143 Uiso d D 1 . . H

loop_
_atom_site_aniso_label
_atom_site_aniso_U_11
_atom_site_aniso_U_22
_atom_site_aniso_U_33
_atom_site_aniso_U_12
_atom_site_aniso_U_13
_atom_site_aniso_U_23
O1 .0432(8) .0346(8) .0200(6) .0033(7) .0068(5) .0042(6)
O2 .0323(7) .0906(15) .0314(7) .0128(10) .0126(6) .0129(9)
O3 .0629(10) .0539(11) .0315(7) .0249(10) .0107(7) .0113(8)
O4 .0429(8) .0483(10) .0195(6) -.0079(8) .0068(5) .0036(7)
O5 .0292(7) .0430(8) .0204(6) .0031(7) .0057(5) .0018(7)
O6 .0377(8) .0461(9) .0427(8) .0107(8) .0021(6) -.0028(8)
O7 .0605(10) .0331(8) .0265(7) -.0059(8) .0076(6) -.0026(7)
O8 .0521(11) .0783(16) .0703(12) -.0174(11) .0291(9) .0021(12)
O9 .0483(9) .0642(13) .0321(7) .0027(10) .0168(7) .0026(9)
O10 .0377(8) .0496(11) .0413(8) -.0073(8) .0121(6) .0005(8)
O11 .0500(9) .0541(12) .0433(9) -.0160(9) .0188(8) -.0078(8)
C1 .0294(9) .0379(12) .0201(8) -.0033(10) .0069(7) .0008(9)
C2 .0296(9) .0407(11) .0222(8) .0024(9) .0076(7) .0013(9)
C3 .0324(10) .0373(12) .0217(8) .0032(9) .0035(7) .0034(8)
C4 .0322(9) .0322(10) .0179(8) -.0044(9) .0044(7) -.0003(8)
C5 .0293(9) .0370(10) .0190(8) -.0028(9) .0059(7) -.0009(9)
C6 .0347(11) .0448(14) .0337(10) .0028(11) .0113(8) -.0010(10)
C7 .0411(11) .0346(11) .0233(9) .0012(10) .0074(8) .0038(9)
C8 .0437(12) .0322(11) .0318(10) -.0069(10) .0007(9) .0058(10)
C9 .0324(10) .0384(13) .0309(10) .0001(10) .0030(8) .0050(9)
C10 .0434(11) .0296(11) .0264(9) .0007(10) .0066(8) .0004(9)
C11 .0450(12) .0496(14) .0277(10) -.0033(12) .0097(9) -.0034(10)
C12 .0399(11) .0597(16) .0233(9) .0006(12) .0038(8) .0078(10)
C13 .0318(10) .0452(13) .0245(9) -.0043(10) .0039(7) .0059(9)
C14 .0386(11) .0364(11) .0225(9) -.0065(10) .0043(8) .0028(8)
C15 .0388(12) .0507(14) .0426(12) .0038(12) .0139(10) .0049(11)
C16 .0346(11) .0695(17) .0298(10) .0003(12) .0060(8) -.0018(12)
C17 .0290(10) .0440(13) .0372(10) -.0011(10) .0060(8) -.0007(11)
C18 .0570(16) .071(2) .0602(16) -.0227(16) .0115(13) -.0230(16)
O12 .0581(15) .0370(13) .0355(11) 0 .0160(11) 0
O13 .114(3) .081(3) .099(3) 0 .055(2) 0

loop_
_atom_type_symbol
_atom_type_description
_atom_type_scat_dispersion_real
_atom_type_scat_dispersion_imag
_atom_type_scat_source
C C .0033 .0016
; International Tables for Crystallography (1992).
Vol. C, Tables 4.2.6.8 and 6.1.1.4
;
H H .0000 .0000
; International Tables for Crystallography (1992).
Vol. C, Tables 4.2.6.8 and 6.1.1.4
;
O O .0106 .0060
; International Tables for Crystallography (1992).
Vol. C, Tables 4.2.6.8 and 6.1.1.4
;

loop_
_geom_angle_atom_site_label_1
_geom_angle_atom_site_label_2
_geom_angle_atom_site_label_3
_geom_angle_site_symmetry_1
_geom_angle
_geom_angle_publ_flag
C7 O1 C1 . 116.15(16) ?
C2 O2 H2 . 109.5 ?
C3 O3 H3 . 109.5 ?
C4 O4 H4 . 109.5 ?
C1 O5 C5 . 112.69(13) ?
C6 O6 H6 . 109.5 ?
C8 O7 C7 . 116.83(17) ?
C15 O9 C11 . 109.46(16) ?
C17 O10 C16 . 117.57(19) ?
O5 C1 O1 . 107.08(14) ?
O5 C1 C2 . 111.44(16) ?
O1 C1 C2 . 104.92(17) ?
O5 C1 H11 . 111.1 ?
O1 C1 H11 . 111.1 ?
C2 C1 H11 . 111.1 ?
O2 C2 C1 . 110.47(18) ?
O2 C2 C3 . 107.38(15) ?
C1 C2 C3 . 112.46(17) ?
O2 C2 H21 . 108.8 ?
C1 C2 H21 . 108.8 ?
C3 C2 H21 . 108.8 ?
O3 C3 C4 . 112.37(19) ?
O3 C3 C2 . 106.07(17) ?
C4 C3 C2 . 110.48(15) ?
O3 C3 H31 . 109.3 ?
C4 C3 H31 . 109.3 ?
C2 C3 H31 . 109.3 ?
O4 C4 C3 . 107.09(15) ?
O4 C4 C5 . 111.41(16) ?
C3 C4 C5 . 110.36(17) ?
O4 C4 H41 . 109.3 ?
C3 C4 H41 . 109.3 ?
C5 C4 H41 . 109.3 ?
O5 C5 C6 . 106.78(15) ?
O5 C5 C4 . 108.51(16) ?
C6 C5 C4 . 112.80(17) ?
O5 C5 H51 . 109.6 ?
C6 C5 H51 . 109.6 ?
C4 C5 H51 . 109.6 ?
O6 C6 C5 . 111.29(19) ?
O6 C6 H61 . 109.4 ?
C5 C6 H61 . 109.4 ?
O6 C6 H62 . 109.4 ?
C5 C6 H62 . 109.4 ?
H61 C6 H62 . 108.0 ?
O1 C7 O7 . 109.35(15) ?
O1 C7 C14 . 105.23(18) ?
O7 C7 C14 . 114.02(16) ?
O1 C7 H71 . 109.4 ?
O7 C7 H71 . 109.4 ?
C14 C7 H71 . 109.4 ?
C9 C8 O7 . 124.2(2) ?
C9 C8 H81 . 117.9 ?
O7 C8 H81 . 117.9 ?
C8 C9 C10 . 123.83(19) yes
C8 C9 C15 . 122.1(2) yes
C10 C9 C15 . 109.06(19) yes
C9 C10 C11 . 98.99(17) yes
C9 C10 C14 . 108.63(19) yes
C11 C10 C14 . 106.69(16) yes
C9 C10 H101 . 113.8 ?
C14 C10 H101 . 113.8 ?
C11 C10 H101 . 113.8 ?
O9 C11 C10 . 105.84(16) yes
O9 C11 C12 . 112.9(2) yes
C10 C11 C12 . 101.89(17) yes
O9 C11 H111 . 111.9 ?
C12 C11 H111 . 111.9 ?
C10 C11 H111 . 111.9 ?
C13 C12 C11 . 112.80(19) yes
C13 C12 H121 . 123.6 ?
C11 C12 H121 . 123.6 ?
C12 C13 C16 . 123.79(19) ?
C12 C13 C14 . 110.7(2) yes
C16 C13 C14 . 124.77(17) ?
C7 C14 C10 . 109.70(17) yes
C7 C14 C13 . 119.6(2) yes
C10 C14 C13 . 101.77(16) yes
C10 C14 H141 . 108.4 ?
C13 C14 H141 . 108.4 ?
C7 C14 H141 . 108.4 ?
O8 C15 O9 . 121.3(2) ?
O8 C15 C9 . 131.0(2) ?
O9 C15 C9 . 107.8(2) ?
O10 C16 C13 . 110.83(17) ?
O10 C16 H161 . 109.5 ?
C13 C16 H161 . 109.5 ?
O10 C16 H162 . 109.5 ?
C13 C16 H162 . 109.5 ?
H161 C16 H162 . 108.1 ?
O11 C17 O10 . 123.2(2) ?
O11 C17 C18 . 125.1(2) ?
O10 C17 C18 . 111.7(2) ?
C17 C18 H181 . 109.5 ?
C17 C18 H182 . 109.5 ?
H181 C18 H182 . 109.5 ?
C17 C18 H183 . 109.5 ?
H181 C18 H183 . 109.5 ?
H182 C18 H183 . 109.5 ?
H12 O12 H12 2_655 113(5) ?
H13 O13 H13 2_656 125(8) ?

loop_
_geom_bond_atom_site_label_1
_geom_bond_atom_site_label_2
_geom_bond_site_symmetry_2
_geom_bond_distance
_geom_bond_publ_flag
O1 C1 . 1.416(2) yes
O1 C7 . 1.406(3) yes
O2 C2 . 1.422(2) ?
O2 H2 . .82 ?
O3 C3 . 1.415(3) ?
O3 H3 . .82 ?
O4 C4 . 1.428(2) ?
O4 H4 . .82 ?
O5 C1 . 1.414(2) yes
O5 C5 . 1.439(2) yes
O6 C6 . 1.423(3) ?
O6 H6 . .82 ?
O7 C7 . 1.437(3) yes
O7 C8 . 1.353(3) yes
O8 C15 . 1.206(3) ?
O9 C11 . 1.466(3) yes
O9 C15 . 1.362(3) yes
O10 C17 . 1.332(3) ?
O10 C16 . 1.458(3) ?
O11 C17 . 1.203(3) ?
C1 C2 . 1.517(3) ?
C1 H11 . .98 ?
C2 C3 . 1.520(3) ?
C2 H21 . .98 ?
C3 C4 . 1.519(3) ?
C3 H31 . .98 ?
C4 C5 . 1.524(3) ?
C4 H41 . .98 ?
C5 C6 . 1.512(3) ?
C5 H51 . .98 ?
C6 H61 . .97 ?
C6 H62 . .97 ?
C7 C14 . 1.536(3) ?
C7 H71 . .98 ?
C8 C9 . 1.326(3) yes
C8 H81 . .93 ?
C9 C15 . 1.471(3) ?
C9 C10 . 1.494(3) ?
C10 C14 . 1.523(3) ?
C10 C11 . 1.538(3) ?
C10 H101 . .98 ?
C11 C12 . 1.496(4) ?
C11 H111 . .98 ?
C12 C13 . 1.334(3) yes
C12 H121 . .93 ?
C13 C16 . 1.486(3) ?
C13 C14 . 1.531(3) ?
C14 H141 . .98 ?
C16 H161 . .97 ?
C16 H162 . .97 ?
C17 C18 . 1.485(4) ?
C18 H181 . .96 ?
C18 H182 . .96 ?
C18 H183 . .96 ?
O12 H12 . .85(3) ?
O13 H13 . .895(19) ?

loop_
_geom_hbond_atom_site_label_D
_geom_hbond_atom_site_label_H
_geom_hbond_atom_site_label_A
_geom_hbond_site_symmetry_A
_geom_hbond_distance_DH
_geom_hbond_distance_HA
_geom_hbond_distance_DA
_geom_hbond_angle_DHA
_geom_hbond_publ_flag
O2 H2 O11 3_455 .82 1.98 2.752(2) 155.8 yes
O3 H3 O4 4 .82 2.08 2.800(2) 146.7 yes
O4 H4 O12 1_565 .82 2.03 2.8347(18) 168.7 yes
O6 H6 O2 3_545 .82 1.90 2.717(2) 173.6 yes
O12 H12 O6 . .85(3) 1.88(3) 2.729(2) 173(3) yes
O13 H13 O8 3 .895(19) 1.98(2) 2.863(3) 169(5) yes

loop_
_geom_torsion_atom_site_label_1
_geom_torsion_atom_site_label_2
_geom_torsion_atom_site_label_3
_geom_torsion_atom_site_label_4
_geom_torsion
_geom_torsion_publ_flag
C5 O5 C1 O1 -173.97(16) ?
C5 O5 C1 C2 -59.8(2) ?
C1 O1 C7 O7 -71.2(2) yes
C1 O1 C7 C14 165.98(16) yes
C7 O1 C1 O5 -63.4(2) yes
C7 O1 C1 C2 178.07(16) yes
O5 C1 C2 O2 170.87(15) ?
O1 C1 C2 O2 -73.59(19) ?
O5 C1 C2 C3 50.9(2) ?
O1 C1 C2 C3 166.46(16) ?
O2 C2 C3 O3 68.5(2) ?
C1 C2 C3 O3 -169.79(17) ?
O2 C2 C3 C4 -169.49(19) ?
C1 C2 C3 C4 -47.8(2) ?
O3 C3 C4 O4 -68.1(2) ?
C2 C3 C4 O4 173.65(17) ?
O3 C3 C4 C5 170.46(15) ?
C2 C3 C4 C5 52.2(2) ?
C1 O5 C5 C6 -174.18(18) ?
C1 O5 C5 C4 64.0(2) ?
O4 C4 C5 O5 -178.20(15) ?
C3 C4 C5 O5 -59.37(19) ?
O4 C4 C5 C6 63.7(2) ?
C3 C4 C5 C6 -177.47(16) ?
O5 C5 C6 O6 73.4(2) yes
C4 C5 C6 O6 -167.47(16) yes
C8 O7 C7 O1 -86.4(2) ?
C8 O7 C7 C14 31.0(3) ?
C7 O7 C8 C9 .0(3) ?
O7 C8 C9 C15 -158.6(2) ?
O7 C8 C9 C10 -6.4(3) ?
C8 C9 C10 C14 -18.5(3) ?
C15 C9 C10 C14 136.74(19) ?
C8 C9 C10 C11 -129.6(2) ?
C15 C9 C10 C11 25.6(2) ?
C15 O9 C11 C12 -87.0(2) ?
C15 O9 C11 C10 23.6(3) ?
C9 C10 C11 O9 -29.0(2) ?
C14 C10 C11 O9 -141.6(2) ?
C9 C10 C11 C12 89.2(2) ?
C14 C10 C11 C12 -23.4(2) ?
O9 C11 C12 C13 127.0(2) ?
C10 C11 C12 C13 14.0(3) ?
C11 C12 C13 C16 171.6(2) ?
C11 C12 C13 C14 1.1(3) ?
C9 C10 C14 C13 -81.93(19) ?
C11 C10 C14 C13 23.9(2) ?
C9 C10 C14 C7 45.7(2) ?
C11 C10 C14 C7 151.58(19) ?
C12 C13 C14 C10 -15.9(3) ?
C16 C13 C14 C10 173.8(2) ?
C12 C13 C14 C7 -136.9(2) ?
C16 C13 C14 C7 52.8(3) ?
O1 C7 C14 C10 65.2(2) ?
O7 C7 C14 C10 -54.6(2) ?
O1 C7 C14 C13 -177.89(17) ?
O7 C7 C14 C13 62.3(2) ?
C11 O9 C15 O8 172.0(2) ?
C11 O9 C15 C9 -6.9(3) ?
C8 C9 C15 O8 -36.1(4) ?
C10 C9 C15 O8 168.1(3) ?
C8 C9 C15 O9 142.6(2) ?
C10 C9 C15 O9 -13.1(3) ?
C17 O10 C16 C13 119.6(2) ?
C12 C13 C16 O10 128.8(2) ?
C14 C13 C16 O10 -62.1(3) ?
C16 O10 C17 O11 -3.0(3) ?
C16 O10 C17 C18 178.3(2) ?

loop_
_cod_related_entry_id
_cod_related_entry_database
_cod_related_entry_code
1 ChemSpider 26231295
